data_1572037
loop_
_publ_author_name
'Nascimento, Mitchell A.'
'LaPierre, Etienne A.'
'Patrick, Brian O.'
'Watson, Jade E. T.'
'Watanabe, Lara'
'Rawson, Jeremy'
'Hering-Junghans, Christian'
'Manners, Ian'

_publ_section_title
;
 1,3-Dipolar cyclisation reactions of nitriles with sterically encumbered
 cyclic triphosphanes: synthesis and electronic structure of
 phosphorus-rich heterocycles with tunable colour.
;
_journal_issue 30
_journal_name_full 'Chemical science'
_journal_page_first 12006
_journal_page_last 12016
_journal_paper_doi 10.1039/d4sc02497d
_journal_volume 15
_journal_year 2024
_chemical_formula_moiety 'C54 H66 P6, C4 H10 O'
_chemical_formula_sum 'C58 H76 O P6'
_chemical_formula_weight 975.00
_space_group_crystal_system monoclinic
_space_group_IT_number 13
_space_group_name_Hall '-P 2yc'
_space_group_name_H-M_alt 'P 1 2/c 1'
_atom_sites_solution_hydrogens geom
_atom_sites_solution_primary dual
_audit_creation_date 2023-08-23
_audit_creation_method
;
Olex2 1.3
(compiled 2020.11.12 svn.r5f609507 for OlexSys, GUI svn.r6408)
;
_audit_update_record
;
2023-09-05 deposited with the CCDC.	2024-07-01 downloaded from the CCDC.
;
_cell_angle_alpha 90
_cell_angle_beta 97.626(4)
_cell_angle_gamma 90
_cell_formula_units_Z 2
_cell_length_a 13.273(4)
_cell_length_b 8.550(3)
_cell_length_c 24.630(8)
_cell_measurement_reflns_used 6173
_cell_measurement_temperature 100(2)
_cell_measurement_theta_max 25.16
_cell_measurement_theta_min 2.38
_cell_volume 2770.4(16)
_computing_cell_refinement 'SAINT V8.40B (?, 2016)'
_computing_data_reduction 'SAINT V8.40B (?, 2016)'
_computing_molecular_graphics 'Olex2 1.3 (Dolomanov et al., 2009)'
_computing_publication_material 'Olex2 1.3 (Dolomanov et al., 2009)'
_computing_structure_refinement 'XL  (Sheldrick, 2008)'
_computing_structure_solution 'SHELXT 2018/2 (Sheldrick, 2018)'
_diffrn_ambient_temperature 100(2)
_diffrn_detector 'Bruker APEX2 area detector'
_diffrn_detector_area_resol_mean 7.9
_diffrn_detector_type 'CCD area detector'
_diffrn_measured_fraction_theta_full 0.994
_diffrn_measured_fraction_theta_max 0.991
_diffrn_measurement_device 'Bruker-Nonius Kappa diffractometer'
_diffrn_measurement_device_type 'Bruker APEX II area detector'
_diffrn_measurement_method '\w and \f scans'
_diffrn_radiation_monochromator 'mirror optics'
_diffrn_radiation_probe x-ray
_diffrn_radiation_type MoK\a
_diffrn_radiation_wavelength 0.71073
_diffrn_reflns_av_R_equivalents 0.1005
_diffrn_reflns_av_unetI/netI 0.0912
_diffrn_reflns_Laue_measured_fraction_full 0.994
_diffrn_reflns_Laue_measured_fraction_max 0.991
_diffrn_reflns_limit_h_max 15
_diffrn_reflns_limit_h_min -15
_diffrn_reflns_limit_k_max 10
_diffrn_reflns_limit_k_min -10
_diffrn_reflns_limit_l_max 19
_diffrn_reflns_limit_l_min -29
_diffrn_reflns_number 21991
_diffrn_reflns_point_group_measured_fraction_full 0.994
_diffrn_reflns_point_group_measured_fraction_max 0.991
_diffrn_reflns_theta_full 25.242
_diffrn_reflns_theta_max 25.332
_diffrn_reflns_theta_min 1.668
_diffrn_source 'microfocus sealed X-ray tube'
_diffrn_source_current 1.0
_diffrn_source_power 0.05
_diffrn_source_type 'Incoatec I\ms'
_diffrn_source_voltage 50.0
_diffrn_standards_number 0
_exptl_absorpt_coefficient_mu 0.232
_exptl_absorpt_correction_T_max 0.977
_exptl_absorpt_correction_T_min 0.726
_exptl_absorpt_correction_type multi-scan
_exptl_absorpt_process_details
;
SADABS-2016/2 (Bruker,2016/2) was used for absorption correction.
wR2(int) was 0.1303 before and 0.0843 after correction.
The ratio of minimum to maximum transmission is 0.7432.
The \l/2 correction factor is not present.
;
_exptl_crystal_density_diffrn 1.169
_exptl_crystal_description irregular
_exptl_crystal_F_000 1044
_exptl_crystal_recrystallization_method
'The material was recrystallised from a mixture of Et2O and pentane  by slow evaporation'
_exptl_crystal_size_max 0.25
_exptl_crystal_size_mid 0.2
_exptl_crystal_size_min 0.1
_refine_diff_density_max 0.902
_refine_diff_density_min -0.508
_refine_diff_density_rms 0.093
_refine_ls_extinction_method none
_refine_ls_goodness_of_fit_ref 0.998
_refine_ls_hydrogen_treatment constr
_refine_ls_matrix_type full
_refine_ls_number_parameters 365
_refine_ls_number_reflns 5012
_refine_ls_number_restraints 147
_refine_ls_restrained_S_all 0.989
_refine_ls_R_factor_all 0.1136
_refine_ls_R_factor_gt 0.0694
_refine_ls_shift/su_max 0.000
_refine_ls_shift/su_mean 0.000
_refine_ls_structure_factor_coef Fsqd
_refine_ls_weighting_details 'w=1/[\s^2^(Fo^2^)+(0.1421P)^2^] where P=(Fo^2^+2Fc^2^)/3'
_refine_ls_weighting_scheme calc
_refine_ls_wR_factor_gt 0.1921
_refine_ls_wR_factor_ref 0.2279
_reflns_Friedel_coverage 0.000
_reflns_number_gt 3161
_reflns_number_total 5012
_reflns_threshold_expression 'I > 2\s(I)'
_cod_data_source_file d4sc02497d4.cif
_cod_data_source_block im090
_cod_depositor_comments 'Adding full bibliography for 1572027--1572043.cif.'
_cod_original_cell_volume 2770.3(15)
_cod_database_code 1572037
_shelx_shelxl_version_number 2019/1
_shelx_space_group_comment
;
The symmetry employed for this shelxl refinement is uniquely defined
by the following loop, which should always be used as a source of
symmetry information in preference to the above space-group names.
They are only intended as comments.
;
_shelx_estimated_absorpt_t_max 0.977
_shelx_estimated_absorpt_t_min 0.944
_olex2_refinement_description
;
1. Restrained distances
 C17-C13 \\sim C34-C17A \\sim C18-C15 \\sim C36-C18A
 with sigma of 0.02
 C16-C11 \\sim C17-C13 \\sim C18-C15
 with sigma of 0.01
 C16-C11 \\sim C32-C16A \\sim C34-C17A \\sim C17-C13 \\sim C36-C18A \\sim
C18-C15
 with sigma of 0.01
2. Rigid body (RIGU) restrains
 C10, C11, C12, C13, C14, C15, C16, C17, C18, C31, C32, C33, C34, C35, C36,
 C17A, C18A, C16A
 with sigma for 1-2 distances of 0.004 and sigma for 1-3 distances of 0.004
3. Others
 Sof(C31)=Sof(C32)=Sof(C33)=Sof(H33)=Sof(C34)=Sof(C35)=Sof(H35)=Sof(C36)=
 Sof(C17A)=Sof(H17D)=Sof(H17E)=Sof(H17F)=Sof(C18A)=Sof(H18D)=Sof(H18E)=
 Sof(H18F)=Sof(C16A)=Sof(H16D)=Sof(H16E)=Sof(H16F)=1-FVAR(1)
 Sof(C10)=Sof(C11)=Sof(C12)=Sof(H12)=Sof(C13)=Sof(C14)=Sof(H14)=Sof(C15)=
 Sof(C16)=Sof(H16A)=Sof(H16B)=Sof(H16C)=Sof(C17)=Sof(H17A)=Sof(H17B)=Sof(H17C)=
 Sof(C18)=Sof(H18A)=Sof(H18B)=Sof(H18C)=FVAR(1)
4.a Secondary CH2 refined with riding coordinates:
 C29(H29A,H29B)
4.b Aromatic/amide H refined with riding coordinates:
 C3(H3), C5(H5), C12(H12), C14(H14), C21(H21), C23(H23), C33(H33), C35(H35)
4.c Fitted hexagon refined as free rotating group:
 C10(C11,C12,C13,C14,C15), C31(C32,C33,C34,C35,C36)
4.d Idealised Me refined as rotating group:
 C7(H7A,H7B,H7C), C8(H8A,H8B,H8C), C9(H9A,H9B,H9C), C16(H16A,H16B,H16C),
 C17(H17A,H17B,H17C), C18(H18A,H18B,H18C), C25(H25A,H25B,H25C), C26(H26A,H26B,
 H26C), C27(H27A,H27B,H27C), C30(H30A,H30B,H30C), C17A(H17D,H17E,H17F),
 C18A(H18D,H18E,H18F), C16A(H16D,H16E,H16F)
;
_olex2_diffrn_ambient_temperature_device Kryoflex
_olex2_exptl_crystal_mounting_method 'The crystal was mounted on a mylar loop in oil'
_olex2_submission_original_sample_id P6Mes6.Et2O
_olex2_submission_special_instructions 'No special instructions were received'

loop_
_space_group_symop_operation_xyz
'x, y, z'
'-x, y, -z+1/2'
'-x, -y, -z'
'x, -y, z-1/2'

loop_
_atom_site_label
_atom_site_type_symbol
_atom_site_fract_x
_atom_site_fract_y
_atom_site_fract_z
_atom_site_U_iso_or_equiv
_atom_site_adp_type
_atom_site_occupancy
_atom_site_site_symmetry_order
_atom_site_calc_flag
_atom_site_refinement_flags_posn
_atom_site_refinement_flags_adp
_atom_site_refinement_flags_occupancy
_atom_site_disorder_assembly
_atom_site_disorder_group
P1 P 0.88244(8) 0.60645(12) 0.44774(4) 0.0298(3) Uani 1 1 d . . . . .
P2 P 0.85737(8) 0.40156(13) 0.50098(4) 0.0338(3) Uani 1 1 d . . . . .
P3 P 0.96665(8) 0.47065(12) 0.57413(4) 0.0315(3) Uani 1 1 d . . . . .
C1 C 0.8041(3) 0.5615(5) 0.38091(16) 0.0306(9) Uani 1 1 d . . . . .
C2 C 0.7974(3) 0.4188(5) 0.35248(18) 0.0363(10) Uani 1 1 d . . . . .
C3 C 0.7381(3) 0.4092(5) 0.30121(18) 0.0429(11) Uani 1 1 d . . . . .
H3 H 0.733302 0.311626 0.282571 0.052 Uiso 1 1 calc R U . . .
C4 C 0.6860(3) 0.5364(6) 0.27662(18) 0.0457(12) Uani 1 1 d . . . . .
C5 C 0.6920(3) 0.6748(6) 0.30508(18) 0.0435(11) Uani 1 1 d . . . . .
H5 H 0.655684 0.762947 0.289253 0.052 Uiso 1 1 calc R U . . .
C6 C 0.7498(3) 0.6904(5) 0.35675(18) 0.0380(10) Uani 1 1 d . . . . .
C7 C 0.8484(3) 0.2672(5) 0.3735(2) 0.0465(12) Uani 1 1 d . . . . .
H7A H 0.916163 0.290058 0.392841 0.070 Uiso 1 1 calc R U . . .
H7B H 0.854509 0.197302 0.342599 0.070 Uiso 1 1 calc R U . . .
H7C H 0.807300 0.216424 0.398737 0.070 Uiso 1 1 calc R U . . .
C8 C 0.6255(4) 0.5254(7) 0.2200(2) 0.0731(17) Uani 1 1 d . . . . .
H8A H 0.669838 0.549478 0.192332 0.110 Uiso 1 1 calc R U . . .
H8B H 0.569209 0.600419 0.217072 0.110 Uiso 1 1 calc R U . . .
H8C H 0.598391 0.419286 0.214112 0.110 Uiso 1 1 calc R U . . .
C9 C 0.7496(4) 0.8494(6) 0.3841(2) 0.0622(15) Uani 1 1 d . . . . .
H9A H 0.725301 0.838537 0.419794 0.093 Uiso 1 1 calc R U . . .
H9B H 0.704547 0.920427 0.360943 0.093 Uiso 1 1 calc R U . . .
H9C H 0.818725 0.892008 0.389233 0.093 Uiso 1 1 calc R U . . .
C10 C 0.7369(11) 0.435(2) 0.5270(9) 0.030(3) Uani 0.45(4) 1 d G . P A 1
C11 C 0.7085(11) 0.576(2) 0.5490(8) 0.033(3) Uani 0.45(4) 1 d DG . P A 1
C12 C 0.6160(10) 0.587(2) 0.5694(6) 0.034(3) Uani 0.45(4) 1 d G . P A 1
H12 H 0.596515 0.682886 0.584391 0.040 Uiso 0.45(4) 1 calc R U P A 1
C13 C 0.5520(9) 0.458(3) 0.5678(6) 0.034(4) Uani 0.45(4) 1 d DG . P A 1
C14 C 0.5805(10) 0.317(2) 0.5458(7) 0.043(4) Uani 0.45(4) 1 d G . P A 1
H14 H 0.536740 0.229179 0.544686 0.052 Uiso 0.45(4) 1 calc R U P A 1
C15 C 0.6729(11) 0.306(2) 0.5254(8) 0.037(3) Uani 0.45(4) 1 d DG . P A 1
C16 C 0.7670(13) 0.730(2) 0.5503(10) 0.030(4) Uani 0.45(4) 1 d D . P A 1
H16A H 0.840220 0.709274 0.555966 0.044 Uiso 0.45(4) 1 calc R U P A 1
H16B H 0.749084 0.795555 0.580352 0.044 Uiso 0.45(4) 1 calc R U P A 1
H16C H 0.749171 0.785599 0.515474 0.044 Uiso 0.45(4) 1 calc R U P A 1
C17 C 0.4485(12) 0.466(4) 0.5892(10) 0.070(6) Uani 0.45(4) 1 d D . P A 1
H17A H 0.440015 0.568965 0.605227 0.105 Uiso 0.45(4) 1 calc R U P A 1
H17B H 0.445424 0.384961 0.617182 0.105 Uiso 0.45(4) 1 calc R U P A 1
H17C H 0.394063 0.448067 0.558834 0.105 Uiso 0.45(4) 1 calc R U P A 1
C18 C 0.6969(18) 0.150(2) 0.4990(12) 0.071(6) Uani 0.45(4) 1 d D . P A 1
H18A H 0.694946 0.164633 0.459385 0.106 Uiso 0.45(4) 1 calc R U P A 1
H18B H 0.646268 0.071928 0.506005 0.106 Uiso 0.45(4) 1 calc R U P A 1
H18C H 0.764699 0.114657 0.514700 0.106 Uiso 0.45(4) 1 calc R U P A 1
C19 C 0.9380(3) 0.3118(5) 0.62122(16) 0.0336(10) Uani 1 1 d . . . . .
C20 C 0.9102(3) 0.3660(6) 0.67108(17) 0.0409(11) Uani 1 1 d . . . . .
C21 C 0.8832(3) 0.2588(7) 0.7095(2) 0.0529(13) Uani 1 1 d . . . . .
H21 H 0.863342 0.296988 0.742665 0.064 Uiso 1 1 calc R U . . .
C22 C 0.8845(3) 0.1003(6) 0.7008(2) 0.0510(13) Uani 1 1 d . . . . .
C23 C 0.9129(3) 0.0468(6) 0.6517(2) 0.0482(12) Uani 1 1 d . . . . .
H23 H 0.913943 -0.062641 0.645188 0.058 Uiso 1 1 calc R U . . .
C24 C 0.9400(3) 0.1491(5) 0.61160(17) 0.0365(10) Uani 1 1 d . . . . .
C25 C 0.9060(4) 0.5380(6) 0.6855(2) 0.0570(13) Uani 1 1 d . . . . .
H25A H 0.973187 0.585142 0.684958 0.086 Uiso 1 1 calc R U . . .
H25B H 0.885918 0.549122 0.722220 0.086 Uiso 1 1 calc R U . . .
H25C H 0.856265 0.591056 0.658788 0.086 Uiso 1 1 calc R U . . .
C26 C 0.8554(4) -0.0143(7) 0.7426(2) 0.0718(17) Uani 1 1 d . . . . .
H26A H 0.903679 -0.006241 0.776213 0.108 Uiso 1 1 calc R U . . .
H26B H 0.856839 -0.120713 0.727953 0.108 Uiso 1 1 calc R U . . .
H26C H 0.786780 0.009661 0.750752 0.108 Uiso 1 1 calc R U . . .
C27 C 0.9686(3) 0.0729(5) 0.56044(19) 0.0451(12) Uani 1 1 d . . . . .
H27A H 0.906899 0.048802 0.535399 0.068 Uiso 1 1 calc R U . . .
H27B H 1.006158 -0.023962 0.570298 0.068 Uiso 1 1 calc R U . . .
H27C H 1.011467 0.144428 0.542444 0.068 Uiso 1 1 calc R U . . .
O28 O 0.500000 0.9738(9) 0.250000 0.116(3) Uani 1 2 d S T P B 1
C29 C 0.4714(7) 1.0609(9) 0.2936(5) 0.131(4) Uani 1 1 d . . . B 1
H29A H 0.414134 1.130349 0.279501 0.157 Uiso 1 1 calc R U . B 1
H29B H 0.529052 1.127891 0.308869 0.157 Uiso 1 1 calc R U . B 1
C30 C 0.4399(9) 0.9610(14) 0.3387(5) 0.177(5) Uani 1 1 d . . . B 1
H30A H 0.371777 0.918695 0.327259 0.265 Uiso 1 1 calc R U . B 1
H30B H 0.439194 1.024586 0.371753 0.265 Uiso 1 1 calc R U . B 1
H30C H 0.488241 0.874701 0.346478 0.265 Uiso 1 1 calc R U . B 1
C31 C 0.7357(9) 0.4718(18) 0.5323(7) 0.031(3) Uani 0.55(4) 1 d G . P A 2
C32 C 0.7132(9) 0.6197(18) 0.5507(6) 0.033(3) Uani 0.55(4) 1 d DG . P A 2
C33 C 0.6225(9) 0.645(2) 0.5718(5) 0.042(3) Uani 0.55(4) 1 d G . P A 2
H33 H 0.607126 0.746479 0.584437 0.051 Uiso 0.55(4) 1 calc R U P A 2
C34 C 0.5543(8) 0.523(2) 0.5745(5) 0.043(3) Uani 0.55(4) 1 d DG . P A 2
C35 C 0.5769(8) 0.375(2) 0.5560(6) 0.042(3) Uani 0.55(4) 1 d G . P A 2
H35 H 0.530273 0.291469 0.557798 0.051 Uiso 0.55(4) 1 calc R U P A 2
C36 C 0.6675(9) 0.3494(18) 0.5349(6) 0.042(3) Uani 0.55(4) 1 d DG . P A 2
C17A C 0.4527(9) 0.548(3) 0.5966(8) 0.062(4) Uani 0.55(4) 1 d D . P A 2
H17D H 0.452279 0.651719 0.613633 0.093 Uiso 0.55(4) 1 calc R U P A 2
H17E H 0.444110 0.467612 0.623936 0.093 Uiso 0.55(4) 1 calc R U P A 2
H17F H 0.396843 0.541154 0.566401 0.093 Uiso 0.55(4) 1 calc R U P A 2
C18A C 0.6838(12) 0.1809(19) 0.5167(9) 0.059(4) Uani 0.55(4) 1 d D . P A 2
H18D H 0.719715 0.181753 0.484391 0.089 Uiso 0.55(4) 1 calc R U P A 2
H18E H 0.617786 0.129370 0.507546 0.089 Uiso 0.55(4) 1 calc R U P A 2
H18F H 0.724328 0.123866 0.546462 0.089 Uiso 0.55(4) 1 calc R U P A 2
C16A C 0.7846(16) 0.762(2) 0.5518(10) 0.051(4) Uani 0.55(4) 1 d D . P A 2
H16D H 0.854636 0.728345 0.563907 0.077 Uiso 0.55(4) 1 calc R U P A 2
H16E H 0.764506 0.840386 0.577246 0.077 Uiso 0.55(4) 1 calc R U P A 2
H16F H 0.780203 0.806794 0.515000 0.077 Uiso 0.55(4) 1 calc R U P A 2

loop_
_atom_site_aniso_label
_atom_site_aniso_U_11
_atom_site_aniso_U_22
_atom_site_aniso_U_33
_atom_site_aniso_U_23
_atom_site_aniso_U_13
_atom_site_aniso_U_12
P1 0.0365(6) 0.0342(6) 0.0192(6) -0.0008(5) 0.0055(4) -0.0055(4)
P2 0.0403(6) 0.0386(6) 0.0223(6) 0.0032(5) 0.0038(4) -0.0082(5)
P3 0.0369(6) 0.0370(6) 0.0213(6) 0.0013(5) 0.0058(4) -0.0032(5)
C1 0.037(2) 0.038(2) 0.018(2) 0.0033(17) 0.0059(17) -0.0026(17)
C2 0.037(2) 0.041(2) 0.031(3) -0.004(2) 0.0079(18) -0.0081(18)
C3 0.047(2) 0.053(3) 0.029(3) -0.016(2) 0.006(2) -0.009(2)
C4 0.042(2) 0.073(3) 0.022(3) -0.004(2) 0.0016(19) -0.009(2)
C5 0.043(2) 0.054(3) 0.032(3) 0.014(2) 0.0013(19) 0.002(2)
C6 0.043(2) 0.043(2) 0.027(3) 0.002(2) 0.0025(19) -0.0061(19)
C7 0.055(3) 0.040(2) 0.044(3) -0.007(2) 0.005(2) 0.001(2)
C8 0.078(4) 0.098(4) 0.037(3) 0.001(3) -0.015(3) -0.004(3)
C9 0.080(4) 0.041(3) 0.058(4) 0.004(3) -0.016(3) 0.011(3)
C10 0.032(6) 0.032(6) 0.025(7) -0.003(5) 0.004(5) 0.003(4)
C11 0.037(5) 0.032(7) 0.030(7) -0.003(5) 0.005(5) -0.004(4)
C12 0.028(4) 0.040(8) 0.031(6) 0.000(5) 0.001(4) -0.002(5)
C13 0.030(4) 0.051(9) 0.021(6) 0.004(6) 0.001(4) -0.013(5)
C14 0.040(5) 0.054(8) 0.034(7) 0.002(6) -0.004(4) -0.013(5)
C15 0.040(5) 0.033(6) 0.035(8) 0.006(5) -0.003(5) -0.008(5)
C16 0.028(6) 0.032(7) 0.030(8) -0.007(5) 0.007(5) 0.008(4)
C17 0.042(6) 0.110(15) 0.060(11) 0.011(11) 0.015(6) -0.001(7)
C18 0.073(9) 0.036(6) 0.110(16) -0.021(7) 0.040(10) -0.022(5)
C19 0.031(2) 0.049(3) 0.022(2) 0.0058(19) 0.0063(16) -0.0057(18)
C20 0.041(2) 0.059(3) 0.022(2) 0.004(2) 0.0041(18) -0.002(2)
C21 0.048(3) 0.079(4) 0.034(3) 0.014(3) 0.014(2) 0.002(3)
C22 0.048(3) 0.066(3) 0.041(3) 0.023(3) 0.012(2) -0.002(2)
C23 0.048(3) 0.054(3) 0.043(3) 0.018(2) 0.010(2) -0.001(2)
C24 0.034(2) 0.048(2) 0.027(2) 0.007(2) 0.0044(17) -0.0048(19)
C25 0.077(3) 0.068(3) 0.029(3) -0.003(3) 0.018(2) -0.002(3)
C26 0.078(4) 0.088(4) 0.054(4) 0.033(3) 0.026(3) -0.002(3)
C27 0.049(3) 0.042(2) 0.045(3) 0.007(2) 0.012(2) -0.005(2)
O28 0.151(7) 0.077(5) 0.111(7) 0.000 -0.018(5) 0.000
C29 0.131(7) 0.079(5) 0.173(10) -0.039(6) -0.017(7) 0.037(5)
C30 0.229(13) 0.172(11) 0.130(10) -0.009(9) 0.031(9) 0.075(10)
C31 0.035(5) 0.038(6) 0.020(6) 0.007(5) -0.001(4) -0.017(4)
C32 0.038(4) 0.044(6) 0.016(5) 0.005(5) -0.002(4) -0.008(4)
C33 0.038(4) 0.055(7) 0.034(6) -0.004(5) 0.005(4) -0.006(5)
C34 0.035(4) 0.062(8) 0.030(6) 0.008(5) -0.005(4) -0.009(5)
C35 0.043(4) 0.044(7) 0.039(7) 0.005(5) 0.002(4) -0.021(4)
C36 0.040(5) 0.046(6) 0.039(7) 0.004(5) -0.002(4) -0.016(4)
C17A 0.037(4) 0.108(12) 0.041(7) 0.004(8) 0.004(4) -0.007(6)
C18A 0.048(7) 0.055(7) 0.074(10) -0.006(6) 0.003(6) -0.021(5)
C16A 0.062(8) 0.044(6) 0.050(9) -0.008(6) 0.018(6) -0.023(5)

loop_
_atom_type_symbol
_atom_type_description
_atom_type_scat_dispersion_real
_atom_type_scat_dispersion_imag
_atom_type_scat_source
C C 0.0033 0.0016 'International Tables Vol C Tables 4.2.6.8 and 6.1.1.4'
H H 0.0000 0.0000 'International Tables Vol C Tables 4.2.6.8 and 6.1.1.4'
O O 0.0106 0.0060 'International Tables Vol C Tables 4.2.6.8 and 6.1.1.4'
P P 0.1023 0.0942 'International Tables Vol C Tables 4.2.6.8 and 6.1.1.4'

loop_
_geom_angle_atom_site_label_1
_geom_angle_atom_site_label_2
_geom_angle_atom_site_label_3
_geom_angle
_geom_angle_site_symmetry_1
_geom_angle_site_symmetry_3
_geom_angle_publ_flag
P2 P1 P3 96.76(6) . 3_766 ?
C1 P1 P2 104.27(13) . . ?
C1 P1 P3 97.96(13) . 3_766 ?
P3 P2 P1 97.71(6) . . ?
C10 P2 P1 106.7(6) . . ?
C10 P2 P3 100.4(7) . . ?
C31 P2 P1 100.6(4) . . ?
C31 P2 P3 94.7(5) . . ?
P2 P3 P1 103.50(6) . 3_766 ?
C19 P3 P1 101.44(13) . 3_766 ?
C19 P3 P2 98.35(13) . . ?
C2 C1 P1 127.6(3) . . ?
C2 C1 C6 118.4(4) . . ?
C6 C1 P1 114.0(3) . . ?
C1 C2 C7 125.1(4) . . ?
C3 C2 C1 119.5(4) . . ?
C3 C2 C7 115.4(4) . . ?
C2 C3 H3 118.8 . . ?
C4 C3 C2 122.5(4) . . ?
C4 C3 H3 118.8 . . ?
C3 C4 C8 121.7(5) . . ?
C5 C4 C3 117.5(4) . . ?
C5 C4 C8 120.7(5) . . ?
C4 C5 H5 118.9 . . ?
C4 C5 C6 122.2(4) . . ?
C6 C5 H5 118.9 . . ?
C1 C6 C9 123.1(4) . . ?
C5 C6 C1 119.8(4) . . ?
C5 C6 C9 117.1(4) . . ?
C2 C7 H7A 109.5 . . ?
C2 C7 H7B 109.5 . . ?
C2 C7 H7C 109.5 . . ?
H7A C7 H7B 109.5 . . ?
H7A C7 H7C 109.5 . . ?
H7B C7 H7C 109.5 . . ?
C4 C8 H8A 109.5 . . ?
C4 C8 H8B 109.5 . . ?
C4 C8 H8C 109.5 . . ?
H8A C8 H8B 109.5 . . ?
H8A C8 H8C 109.5 . . ?
H8B C8 H8C 109.5 . . ?
C6 C9 H9A 109.5 . . ?
C6 C9 H9B 109.5 . . ?
C6 C9 H9C 109.5 . . ?
H9A C9 H9B 109.5 . . ?
H9A C9 H9C 109.5 . . ?
H9B C9 H9C 109.5 . . ?
C11 C10 P2 124.7(7) . . ?
C11 C10 C15 120.0 . . ?
C15 C10 P2 115.2(7) . . ?
C10 C11 C12 120.0 . . ?
C10 C11 C16 126.2(8) . . ?
C12 C11 C16 113.7(8) . . ?
C11 C12 H12 120.0 . . ?
C13 C12 C11 120.0 . . ?
C13 C12 H12 120.0 . . ?
C12 C13 C17 121.8(9) . . ?
C14 C13 C12 120.0 . . ?
C14 C13 C17 118.2(9) . . ?
C13 C14 H14 120.0 . . ?
C13 C14 C15 120.0 . . ?
C15 C14 H14 120.0 . . ?
C10 C15 C18 122.8(8) . . ?
C14 C15 C10 120.0 . . ?
C14 C15 C18 117.1(9) . . ?
C11 C16 H16A 109.5 . . ?
C11 C16 H16B 109.5 . . ?
C11 C16 H16C 109.5 . . ?
H16A C16 H16B 109.5 . . ?
H16A C16 H16C 109.5 . . ?
H16B C16 H16C 109.5 . . ?
C13 C17 H17A 109.5 . . ?
C13 C17 H17B 109.5 . . ?
C13 C17 H17C 109.5 . . ?
H17A C17 H17B 109.5 . . ?
H17A C17 H17C 109.5 . . ?
H17B C17 H17C 109.5 . . ?
C15 C18 H18A 109.5 . . ?
C15 C18 H18B 109.5 . . ?
C15 C18 H18C 109.5 . . ?
H18A C18 H18B 109.5 . . ?
H18A C18 H18C 109.5 . . ?
H18B C18 H18C 109.5 . . ?
C20 C19 P3 113.8(3) . . ?
C20 C19 C24 118.9(4) . . ?
C24 C19 P3 127.3(3) . . ?
C19 C20 C25 123.1(4) . . ?
C21 C20 C19 119.7(4) . . ?
C21 C20 C25 117.2(4) . . ?
C20 C21 H21 118.9 . . ?
C22 C21 C20 122.2(5) . . ?
C22 C21 H21 118.9 . . ?
C21 C22 C23 118.0(4) . . ?
C21 C22 C26 121.8(5) . . ?
C23 C22 C26 120.2(5) . . ?
C22 C23 H23 118.9 . . ?
C22 C23 C24 122.2(5) . . ?
C24 C23 H23 118.9 . . ?
C19 C24 C27 125.2(4) . . ?
C23 C24 C19 118.9(4) . . ?
C23 C24 C27 115.8(4) . . ?
C20 C25 H25A 109.5 . . ?
C20 C25 H25B 109.5 . . ?
C20 C25 H25C 109.5 . . ?
H25A C25 H25B 109.5 . . ?
H25A C25 H25C 109.5 . . ?
H25B C25 H25C 109.5 . . ?
C22 C26 H26A 109.5 . . ?
C22 C26 H26B 109.5 . . ?
C22 C26 H26C 109.5 . . ?
H26A C26 H26B 109.5 . . ?
H26A C26 H26C 109.5 . . ?
H26B C26 H26C 109.5 . . ?
C24 C27 H27A 109.5 . . ?
C24 C27 H27B 109.5 . . ?
C24 C27 H27C 109.5 . . ?
H27A C27 H27B 109.5 . . ?
H27A C27 H27C 109.5 . . ?
H27B C27 H27C 109.5 . . ?
C29 O28 C29 115.7(11) 2_655 . ?
O28 C29 H29A 108.9 . . ?
O28 C29 H29B 108.9 . . ?
O28 C29 C30 113.3(7) . . ?
H29A C29 H29B 107.7 . . ?
C30 C29 H29A 108.9 . . ?
C30 C29 H29B 108.9 . . ?
C29 C30 H30A 109.5 . . ?
C29 C30 H30B 109.5 . . ?
C29 C30 H30C 109.5 . . ?
H30A C30 H30B 109.5 . . ?
H30A C30 H30C 109.5 . . ?
H30B C30 H30C 109.5 . . ?
C32 C31 P2 128.8(5) . . ?
C32 C31 C36 120.0 . . ?
C36 C31 P2 111.2(5) . . ?
C31 C32 C16A 124.4(9) . . ?
C33 C32 C31 120.0 . . ?
C33 C32 C16A 115.6(9) . . ?
C32 C33 H33 120.0 . . ?
C32 C33 C34 120.0 . . ?
C34 C33 H33 120.0 . . ?
C33 C34 C17A 121.3(7) . . ?
C35 C34 C33 120.0 . . ?
C35 C34 C17A 118.7(7) . . ?
C34 C35 H35 120.0 . . ?
C36 C35 C34 120.0 . . ?
C36 C35 H35 120.0 . . ?
C31 C36 C18A 125.1(7) . . ?
C35 C36 C31 120.0 . . ?
C35 C36 C18A 114.9(7) . . ?
C34 C17A H17D 109.5 . . ?
C34 C17A H17E 109.5 . . ?
C34 C17A H17F 109.5 . . ?
H17D C17A H17E 109.5 . . ?
H17D C17A H17F 109.5 . . ?
H17E C17A H17F 109.5 . . ?
C36 C18A H18D 109.5 . . ?
C36 C18A H18E 109.5 . . ?
C36 C18A H18F 109.5 . . ?
H18D C18A H18E 109.5 . . ?
H18D C18A H18F 109.5 . . ?
H18E C18A H18F 109.5 . . ?
C32 C16A H16D 109.5 . . ?
C32 C16A H16E 109.5 . . ?
C32 C16A H16F 109.5 . . ?
H16D C16A H16E 109.5 . . ?
H16D C16A H16F 109.5 . . ?
H16E C16A H16F 109.5 . . ?

loop_
_geom_bond_atom_site_label_1
_geom_bond_atom_site_label_2
_geom_bond_distance
_geom_bond_site_symmetry_2
_geom_bond_publ_flag
P1 P2 2.2394(16) . ?
P1 P3 2.2412(16) 3_766 ?
P1 C1 1.867(4) . ?
P2 P3 2.2371(16) . ?
P2 C10 1.822(12) . ?
P2 C31 1.973(12) . ?
P3 C19 1.858(4) . ?
C1 C2 1.403(6) . ?
C1 C6 1.406(6) . ?
C2 C3 1.399(6) . ?
C2 C7 1.521(6) . ?
C3 H3 0.9500 . ?
C3 C4 1.385(7) . ?
C4 C5 1.372(7) . ?
C4 C8 1.516(6) . ?
C5 H5 0.9500 . ?
C5 C6 1.402(6) . ?
C6 C9 1.517(6) . ?
C7 H7A 0.9800 . ?
C7 H7B 0.9800 . ?
C7 H7C 0.9800 . ?
C8 H8A 0.9800 . ?
C8 H8B 0.9800 . ?
C8 H8C 0.9800 . ?
C9 H9A 0.9800 . ?
C9 H9B 0.9800 . ?
C9 H9C 0.9800 . ?
C10 C11 1.3900 . ?
C10 C15 1.3900 . ?
C11 C12 1.3900 . ?
C11 C16 1.534(8) . ?
C12 H12 0.9500 . ?
C12 C13 1.3900 . ?
C13 C14 1.3900 . ?
C13 C17 1.537(7) . ?
C14 H14 0.9500 . ?
C14 C15 1.3900 . ?
C15 C18 1.534(7) . ?
C16 H16A 0.9800 . ?
C16 H16B 0.9800 . ?
C16 H16C 0.9800 . ?
C17 H17A 0.9800 . ?
C17 H17B 0.9800 . ?
C17 H17C 0.9800 . ?
C18 H18A 0.9800 . ?
C18 H18B 0.9800 . ?
C18 H18C 0.9800 . ?
C19 C20 1.407(6) . ?
C19 C24 1.412(6) . ?
C20 C21 1.397(6) . ?
C20 C25 1.517(7) . ?
C21 H21 0.9500 . ?
C21 C22 1.372(7) . ?
C22 C23 1.391(7) . ?
C22 C26 1.507(7) . ?
C23 H23 0.9500 . ?
C23 C24 1.402(6) . ?
C24 C27 1.511(6) . ?
C25 H25A 0.9800 . ?
C25 H25B 0.9800 . ?
C25 H25C 0.9800 . ?
C26 H26A 0.9800 . ?
C26 H26B 0.9800 . ?
C26 H26C 0.9800 . ?
C27 H27A 0.9800 . ?
C27 H27B 0.9800 . ?
C27 H27C 0.9800 . ?
O28 C29 1.400(10) . ?
O28 C29 1.400(10) 2_655 ?
C29 H29A 0.9900 . ?
C29 H29B 0.9900 . ?
C29 C30 1.504(13) . ?
C30 H30A 0.9800 . ?
C30 H30B 0.9800 . ?
C30 H30C 0.9800 . ?
C31 C32 1.3900 . ?
C31 C36 1.3900 . ?
C32 C33 1.3900 . ?
C32 C16A 1.538(7) . ?
C33 H33 0.9500 . ?
C33 C34 1.3900 . ?
C34 C35 1.3900 . ?
C34 C17A 1.536(6) . ?
C35 H35 0.9500 . ?
C35 C36 1.3900 . ?
C36 C18A 1.533(7) . ?
C17A H17D 0.9800 . ?
C17A H17E 0.9800 . ?
C17A H17F 0.9800 . ?
C18A H18D 0.9800 . ?
C18A H18E 0.9800 . ?
C18A H18F 0.9800 . ?
C16A H16D 0.9800 . ?
C16A H16E 0.9800 . ?
C16A H16F 0.9800 . ?

loop_
_geom_torsion_atom_site_label_1
_geom_torsion_atom_site_label_2
_geom_torsion_atom_site_label_3
_geom_torsion_atom_site_label_4
_geom_torsion
_geom_torsion_site_symmetry_1
_geom_torsion_site_symmetry_2
_geom_torsion_site_symmetry_3
_geom_torsion_site_symmetry_4
_geom_torsion_publ_flag
P1 P2 C10 C11 -46.4(10) . . . . ?
P1 P2 C10 C15 135.7(7) . . . . ?
P1 P3 C19 C20 129.7(3) 3_766 . . . ?
P1 P3 C19 C24 -51.3(4) 3_766 . . . ?
P1 C1 C2 C3 -176.8(3) . . . . ?
P1 C1 C2 C7 4.8(6) . . . . ?
P1 C1 C6 C5 176.7(3) . . . . ?
P1 C1 C6 C9 -3.6(5) . . . . ?
P2 P1 C1 C2 -45.0(4) . . . . ?
P2 P1 C1 C6 137.6(3) . . . . ?
P2 P3 C19 C20 -124.6(3) . . . . ?
P2 P3 C19 C24 54.4(4) . . . . ?
P2 C10 C11 C12 -177.8(14) . . . . ?
P2 C10 C11 C16 6.4(14) . . . . ?
P2 C10 C15 C14 178.0(13) . . . . ?
P2 C10 C15 C18 -5.3(15) . . . . ?
P2 C31 C32 C33 -179.7(11) . . . . ?
P2 C31 C32 C16A -2.2(14) . . . . ?
P2 C31 C36 C35 179.8(9) . . . . ?
P2 C31 C36 C18A 0.6(10) . . . . ?
P3 P1 C1 C2 54.1(4) 3_766 . . . ?
P3 P1 C1 C6 -123.3(3) 3_766 . . . ?
P3 P2 C10 C11 55.0(9) . . . . ?
P3 P2 C10 C15 -122.9(7) . . . . ?
P3 C19 C20 C21 177.7(3) . . . . ?
P3 C19 C20 C25 -1.1(5) . . . . ?
P3 C19 C24 C23 -178.1(3) . . . . ?
P3 C19 C24 C27 1.4(6) . . . . ?
C1 C2 C3 C4 0.9(6) . . . . ?
C2 C1 C6 C5 -0.9(6) . . . . ?
C2 C1 C6 C9 178.8(4) . . . . ?
C2 C3 C4 C5 -1.7(7) . . . . ?
C2 C3 C4 C8 177.5(4) . . . . ?
C3 C4 C5 C6 1.2(7) . . . . ?
C4 C5 C6 C1 0.1(6) . . . . ?
C4 C5 C6 C9 -179.6(4) . . . . ?
C6 C1 C2 C3 0.5(6) . . . . ?
C6 C1 C2 C7 -177.9(4) . . . . ?
C7 C2 C3 C4 179.4(4) . . . . ?
C8 C4 C5 C6 -178.0(4) . . . . ?
C10 C11 C12 C13 0.0 . . . . ?
C11 C10 C15 C14 0.0 . . . . ?
C11 C10 C15 C18 176.7(14) . . . . ?
C11 C12 C13 C14 0.0 . . . . ?
C11 C12 C13 C17 -179.2(15) . . . . ?
C12 C13 C14 C15 0.0 . . . . ?
C13 C14 C15 C10 0.0 . . . . ?
C13 C14 C15 C18 -176.8(13) . . . . ?
C15 C10 C11 C12 0.0 . . . . ?
C15 C10 C11 C16 -175.8(14) . . . . ?
C16 C11 C12 C13 176.3(13) . . . . ?
C17 C13 C14 C15 179.3(14) . . . . ?
C19 C20 C21 C22 1.2(7) . . . . ?
C20 C19 C24 C23 0.8(6) . . . . ?
C20 C19 C24 C27 -179.7(4) . . . . ?
C20 C21 C22 C23 -0.6(7) . . . . ?
C20 C21 C22 C26 179.9(4) . . . . ?
C21 C22 C23 C24 0.1(7) . . . . ?
C22 C23 C24 C19 -0.3(6) . . . . ?
C22 C23 C24 C27 -179.8(4) . . . . ?
C24 C19 C20 C21 -1.3(6) . . . . ?
C24 C19 C20 C25 179.8(4) . . . . ?
C25 C20 C21 C22 -179.8(4) . . . . ?
C26 C22 C23 C24 179.7(4) . . . . ?
C29 O28 C29 C30 179.1(10) 2_655 . . . ?
C31 C32 C33 C34 0.0 . . . . ?
C32 C31 C36 C35 0.0 . . . . ?
C32 C31 C36 C18A -179.2(11) . . . . ?
C32 C33 C34 C35 0.0 . . . . ?
C32 C33 C34 C17A -178.9(12) . . . . ?
C33 C34 C35 C36 0.0 . . . . ?
C34 C35 C36 C31 0.0 . . . . ?
C34 C35 C36 C18A 179.2(10) . . . . ?
C36 C31 C32 C33 0.0 . . . . ?
C36 C31 C32 C16A 177.5(13) . . . . ?
C17A C34 C35 C36 179.0(12) . . . . ?
C16A C32 C33 C34 -177.7(12) . . . . ?
